data_4087532
loop_
_publ_author_name
'Song, Li-Cheng'
'Tan, Hao'
'Zhu, An-Guo'
'Hu, Yuan-Yuan'
'Chen, Hao'

_publ_section_title
;
 Palladium-Catalyzed Reactions of [Et3NH]+Salts of
 [(\m-RS)(\m-CO)Fe2(CO)6]&#x2212;Anions with Iodo-Aromatic Compounds To
 Give the Corresponding Butterfly \m-Acyl Fe/S Cluster Complexes
;
_journal_issue 9
_journal_name_full Organometallics
_journal_page_first 1730
_journal_paper_doi 10.1021/acs.organomet.5b00228
_journal_volume 34
_journal_year 2015
_chemical_formula_sum 'C25 H22 Fe2 O7 S2'
_chemical_formula_weight 610.25
_space_group_IT_number 14
_space_group_name_Hall '-P 2yn'
_space_group_name_H-M_alt 'P 1 21/n 1'
_symmetry_cell_setting monoclinic
_symmetry_space_group_name_H-M 'P 1 21/n 1'
_atom_sites_solution_hydrogens geom
_atom_sites_solution_primary direct
_atom_sites_solution_secondary difmap
_audit_creation_method SHELXL-97
_cell_angle_alpha 90.00
_cell_angle_beta 116.77(3)
_cell_angle_gamma 90.00
_cell_formula_units_Z 4
_cell_length_a 17.077(3)
_cell_length_b 9.1908(18)
_cell_length_c 18.698(4)
_cell_measurement_reflns_used 7449
_cell_measurement_temperature 113(2)
_cell_measurement_theta_max 27.8784
_cell_measurement_theta_min 2.5298
_cell_volume 2620.1(11)
_computing_cell_refinement crystalclear
_computing_data_collection crystalclear
_computing_data_reduction crystalclear
_computing_molecular_graphics 'Bruker SHELXTL'
_computing_publication_material 'Bruker SHELXTL'
_computing_structure_refinement 'SHELXL-97 (Sheldrick, 1997)'
_computing_structure_solution 'SHELXS-97 (Sheldrick, 1990)'
_diffrn_ambient_temperature 113(2)
_diffrn_measured_fraction_theta_full 0.988
_diffrn_measured_fraction_theta_max 0.988
_diffrn_measurement_device_type 'rigaku saturn'
_diffrn_measurement_method '\w scans'
_diffrn_radiation_monochromator confocal
_diffrn_radiation_source 'rotating anode'
_diffrn_radiation_type MoK\a
_diffrn_radiation_wavelength 0.71073
_diffrn_reflns_av_R_equivalents 0.0489
_diffrn_reflns_av_sigmaI/netI 0.0478
_diffrn_reflns_limit_h_max 22
_diffrn_reflns_limit_h_min -20
_diffrn_reflns_limit_k_max 12
_diffrn_reflns_limit_k_min -12
_diffrn_reflns_limit_l_max 24
_diffrn_reflns_limit_l_min -24
_diffrn_reflns_number 26017
_diffrn_reflns_theta_full 27.98
_diffrn_reflns_theta_max 27.98
_diffrn_reflns_theta_min 2.18
_diffrn_standards_decay_% 0
_diffrn_standards_interval_count 0
_diffrn_standards_interval_time 0
_diffrn_standards_number 0
_exptl_absorpt_coefficient_mu 1.309
_exptl_absorpt_correction_T_max 0.8588
_exptl_absorpt_correction_T_min 0.7798
_exptl_absorpt_correction_type multi-scan
_exptl_absorpt_process_details crystalclear
_exptl_crystal_colour red
_exptl_crystal_density_diffrn 1.547
_exptl_crystal_density_method 'not measured'
_exptl_crystal_description block
_exptl_crystal_F_000 1248
_exptl_crystal_size_max 0.20
_exptl_crystal_size_mid 0.18
_exptl_crystal_size_min 0.12
_refine_diff_density_max 0.816
_refine_diff_density_min -0.611
_refine_diff_density_rms 0.164
_refine_ls_extinction_coef 0.0106(6)
_refine_ls_extinction_expression Fc^*^=kFc[1+0.001xFc^2^\l^3^/sin(2\q)]^-1/4^
_refine_ls_extinction_method SHELXL
_refine_ls_goodness_of_fit_ref 1.043
_refine_ls_hydrogen_treatment constr
_refine_ls_matrix_type full
_refine_ls_number_parameters 328
_refine_ls_number_reflns 6247
_refine_ls_number_restraints 0
_refine_ls_restrained_S_all 1.043
_refine_ls_R_factor_all 0.0589
_refine_ls_R_factor_gt 0.0456
_refine_ls_shift/su_max 0.004
_refine_ls_shift/su_mean 0.000
_refine_ls_structure_factor_coef Fsqd
_refine_ls_weighting_details 'calc w=1/[\s^2^(Fo^2^)+(0.0604P)^2^+0.0000P] where P=(Fo^2^+2Fc^2^)/3'
_refine_ls_weighting_scheme calc
_refine_ls_wR_factor_gt 0.0998
_refine_ls_wR_factor_ref 0.1076
_reflns_number_gt 4980
_reflns_number_total 6247
_reflns_threshold_expression >2sigma(I)
_cod_data_source_file om5b00228_si_001.cif
_cod_data_source_block 15
_cod_depositor_comments
;
The following automatic conversions were performed:

data item '_exptl_absorpt_correction_type' value 'MULTI-SCAN' was
changed to 'multi-scan' in accordance with the
/home/saulius/struct/COD-crude-data/automatic-downloads/DataCite-retrospective/ACS/depositions/lib/dictionaries/cif_core.dic
dictionary named 'cif_core.dic' version 2.4.2 last updated on
2011-04-26.

data item '_refine_ls_hydrogen_treatment' value 'CONSTR' was changed
to 'constr' in accordance with the
/home/saulius/struct/COD-crude-data/automatic-downloads/DataCite-retrospective/ACS/depositions/lib/dictionaries/cif_core.dic
dictionary named 'cif_core.dic' version 2.4.2 last updated on
2011-04-26.

data item '_symmetry_cell_setting' value 'Monoclinic' was changed to
'monoclinic' in accordance with the
/home/saulius/struct/COD-crude-data/automatic-downloads/DataCite-retrospective/ACS/depositions/lib/dictionaries/cif_core.dic
dictionary named 'cif_core.dic' version 2.4.2 last updated on
2011-04-26.

Automatic conversion script
Id: cif_fix_values 6909 2019-04-08 15:41:33Z antanas 
;
_cod_original_cell_volume 2620.1(9)
_cod_original_sg_symbol_H-M P2(1)/n
_cod_database_code 4087532

loop_
_symmetry_equiv_pos_as_xyz
'x, y, z'
'-x+1/2, y+1/2, -z+1/2'
'-x, -y, -z'
'x-1/2, -y-1/2, z-1/2'

loop_
_atom_site_label
_atom_site_type_symbol
_atom_site_fract_x
_atom_site_fract_y
_atom_site_fract_z
_atom_site_U_iso_or_equiv
_atom_site_adp_type
_atom_site_occupancy
_atom_site_symmetry_multiplicity
_atom_site_calc_flag
_atom_site_refinement_flags
Fe1 Fe 0.41167(2) 0.26598(4) 0.138158(19) 0.02133(11) Uani 1 1 d .
Fe2 Fe 0.33336(2) 0.49148(4) 0.153923(19) 0.02090(11) Uani 1 1 d .
S1 S 0.43440(4) 0.49275(6) 0.10798(3) 0.01998(14) Uani 1 1 d .
S2 S 0.02831(5) 0.54919(8) -0.11052(4) 0.03055(17) Uani 1 1 d .
O1 O 0.32759(16) 0.0592(2) 0.20238(12) 0.0484(6) Uani 1 1 d .
O2 O 0.49581(14) 0.0732(2) 0.06638(13) 0.0417(5) Uani 1 1 d .
O3 O 0.56915(14) 0.2738(2) 0.29182(11) 0.0417(5) Uani 1 1 d .
O4 O 0.45452(14) 0.5578(3) 0.32347(11) 0.0459(5) Uani 1 1 d .
O5 O 0.25964(14) 0.7879(2) 0.11824(11) 0.0368(5) Uani 1 1 d .
O6 O 0.21255(14) 0.3450(2) 0.20294(12) 0.0424(5) Uani 1 1 d .
O7 O 0.29908(11) 0.29011(17) 0.03700(9) 0.0223(4) Uani 1 1 d .
C1 C 0.3594(2) 0.1373(3) 0.17616(15) 0.0319(6) Uani 1 1 d .
C2 C 0.46219(18) 0.1475(3) 0.09253(15) 0.0288(6) Uani 1 1 d .
C3 C 0.50718(19) 0.2700(3) 0.23226(16) 0.0284(6) Uani 1 1 d .
C4 C 0.40904(19) 0.5350(3) 0.25755(16) 0.0314(6) Uani 1 1 d .
C5 C 0.28665(18) 0.6731(3) 0.12995(15) 0.0275(6) Uani 1 1 d .
C6 C 0.25952(19) 0.4037(3) 0.18431(15) 0.0293(6) Uani 1 1 d .
C7 C 0.26290(16) 0.4002(2) 0.04975(13) 0.0209(5) Uani 1 1 d .
C8 C 0.17057(16) 0.4286(3) -0.00909(14) 0.0224(5) Uani 1 1 d .
C9 C 0.10023(18) 0.3290(3) -0.02052(14) 0.0258(5) Uani 1 1 d .
C10 C 0.01985(17) 0.3823(3) -0.07271(15) 0.0293(6) Uani 1 1 d .
C11 C 0.14070(17) 0.5538(3) -0.05444(14) 0.0245(5) Uani 1 1 d .
C12 C 0.19101(18) 0.6786(3) -0.06121(14) 0.0251(5) Uani 1 1 d .
C13 C 0.1568(2) 0.8199(3) -0.07273(15) 0.0320(6) Uani 1 1 d .
H13 H 0.0994 0.8356 -0.0780 0.038 Uiso 1 1 calc R
C14 C 0.2062(2) 0.9373(3) -0.07643(16) 0.0399(7) Uani 1 1 d .
H14 H 0.1821 1.0327 -0.0848 0.048 Uiso 1 1 calc R
C15 C 0.2897(2) 0.9162(3) -0.06803(15) 0.0387(7) Uani 1 1 d .
H15 H 0.3235 0.9970 -0.0697 0.046 Uiso 1 1 calc R
C16 C 0.3245(2) 0.7764(3) -0.05705(15) 0.0324(6) Uani 1 1 d .
H16 H 0.3823 0.7616 -0.0509 0.039 Uiso 1 1 calc R
C17 C 0.27465(17) 0.6589(3) -0.05517(14) 0.0265(6) Uani 1 1 d .
H17 H 0.2979 0.5634 -0.0497 0.032 Uiso 1 1 calc R
C18 C 0.1121(2) 0.1855(3) 0.02230(16) 0.0332(6) Uani 1 1 d .
H18A H 0.1013 0.1985 0.0691 0.050 Uiso 1 1 calc R
H18B H 0.1722 0.1506 0.0397 0.050 Uiso 1 1 calc R
H18C H 0.0706 0.1142 -0.0141 0.050 Uiso 1 1 calc R
C19 C -0.06787(18) 0.3140(3) -0.09693(17) 0.0368(7) Uani 1 1 d .
H19A H -0.0659 0.2118 -0.1110 0.055 Uiso 1 1 calc R
H19B H -0.1122 0.3658 -0.1434 0.055 Uiso 1 1 calc R
H19C H -0.0831 0.3197 -0.0523 0.055 Uiso 1 1 calc R
C20 C 0.54030(16) 0.5754(2) 0.17480(14) 0.0224(5) Uani 1 1 d .
H20 H 0.5559 0.5507 0.2317 0.027 Uiso 1 1 calc R
C21 C 0.53125(18) 0.7405(3) 0.16308(17) 0.0300(6) Uani 1 1 d .
H21A H 0.4895 0.7778 0.1821 0.036 Uiso 1 1 calc R
H21B H 0.5075 0.7636 0.1054 0.036 Uiso 1 1 calc R
C22 C 0.62022(18) 0.8155(3) 0.20926(17) 0.0336(6) Uani 1 1 d .
H22A H 0.6135 0.9214 0.1984 0.040 Uiso 1 1 calc R
H22B H 0.6409 0.8011 0.2675 0.040 Uiso 1 1 calc R
C23 C 0.6881(2) 0.7550(3) 0.18528(18) 0.0361(7) Uani 1 1 d .
H23A H 0.6698 0.7762 0.1280 0.043 Uiso 1 1 calc R
H23B H 0.7453 0.8028 0.2173 0.043 Uiso 1 1 calc R
C24 C 0.69758(17) 0.5916(3) 0.19905(16) 0.0299(6) Uani 1 1 d .
H24A H 0.7203 0.5710 0.2570 0.036 Uiso 1 1 calc R
H24B H 0.7404 0.5534 0.1816 0.036 Uiso 1 1 calc R
C25 C 0.60959(17) 0.5148(3) 0.15270(15) 0.0250(5) Uani 1 1 d .
H25A H 0.5897 0.5274 0.0945 0.030 Uiso 1 1 calc R
H25B H 0.6170 0.4093 0.1647 0.030 Uiso 1 1 calc R

loop_
_atom_site_aniso_label
_atom_site_aniso_U_11
_atom_site_aniso_U_22
_atom_site_aniso_U_33
_atom_site_aniso_U_23
_atom_site_aniso_U_13
_atom_site_aniso_U_12
Fe1 0.0238(2) 0.01974(19) 0.01905(18) 0.00019(13) 0.00845(16) -0.00183(14)
Fe2 0.0213(2) 0.0235(2) 0.01790(18) -0.00432(13) 0.00892(16) -0.00324(14)
S1 0.0199(3) 0.0208(3) 0.0184(3) 0.0007(2) 0.0078(3) -0.0012(2)
S2 0.0211(4) 0.0437(4) 0.0231(3) -0.0036(3) 0.0066(3) 0.0034(3)
O1 0.0668(17) 0.0403(12) 0.0400(12) 0.0008(10) 0.0259(12) -0.0259(11)
O2 0.0436(14) 0.0396(12) 0.0471(12) -0.0057(10) 0.0250(11) 0.0075(10)
O3 0.0382(13) 0.0459(12) 0.0262(10) 0.0107(9) 0.0013(10) -0.0075(10)
O4 0.0392(13) 0.0714(15) 0.0238(10) -0.0132(10) 0.0112(10) -0.0125(11)
O5 0.0451(13) 0.0278(10) 0.0320(10) -0.0076(8) 0.0125(10) 0.0032(9)
O6 0.0530(15) 0.0468(12) 0.0433(12) -0.0150(9) 0.0359(12) -0.0193(10)
O7 0.0231(10) 0.0224(8) 0.0208(8) -0.0023(7) 0.0093(8) -0.0006(7)
C1 0.0421(17) 0.0260(13) 0.0238(12) -0.0023(11) 0.0113(13) -0.0046(12)
C2 0.0283(15) 0.0286(14) 0.0237(12) 0.0007(10) 0.0066(12) -0.0029(11)
C3 0.0346(17) 0.0233(13) 0.0280(14) 0.0060(10) 0.0147(13) -0.0039(11)
C4 0.0334(17) 0.0360(15) 0.0292(14) -0.0071(11) 0.0180(13) -0.0055(12)
C5 0.0269(15) 0.0330(15) 0.0222(12) -0.0095(10) 0.0109(12) -0.0079(11)
C6 0.0355(16) 0.0315(14) 0.0216(12) -0.0097(10) 0.0136(12) -0.0056(12)
C7 0.0238(14) 0.0218(12) 0.0190(11) -0.0010(9) 0.0114(11) -0.0045(10)
C8 0.0222(13) 0.0287(13) 0.0177(11) -0.0062(9) 0.0104(10) -0.0004(10)
C9 0.0260(14) 0.0319(14) 0.0212(12) -0.0084(10) 0.0121(11) -0.0034(11)
C10 0.0235(14) 0.0422(15) 0.0234(12) -0.0097(11) 0.0117(12) -0.0054(12)
C11 0.0219(14) 0.0310(13) 0.0190(11) -0.0050(10) 0.0078(11) 0.0014(10)
C12 0.0281(15) 0.0288(13) 0.0159(11) -0.0012(9) 0.0076(11) 0.0026(11)
C13 0.0350(17) 0.0342(14) 0.0217(12) 0.0025(11) 0.0082(12) 0.0075(12)
C14 0.058(2) 0.0289(15) 0.0285(14) 0.0042(11) 0.0157(15) 0.0067(14)
C15 0.051(2) 0.0351(16) 0.0251(14) 0.0054(11) 0.0122(14) -0.0072(14)
C16 0.0323(16) 0.0389(15) 0.0225(13) 0.0067(11) 0.0094(12) -0.0027(12)
C17 0.0283(15) 0.0314(14) 0.0185(11) 0.0039(10) 0.0095(11) 0.0022(11)
C18 0.0319(16) 0.0368(15) 0.0321(14) -0.0076(12) 0.0154(13) -0.0109(12)
C19 0.0228(15) 0.0557(18) 0.0304(14) -0.0103(13) 0.0105(13) -0.0063(13)
C20 0.0208(13) 0.0219(12) 0.0212(11) 0.0017(9) 0.0067(11) -0.0029(10)
C21 0.0259(15) 0.0222(13) 0.0362(14) -0.0008(11) 0.0090(13) 0.0013(11)
C22 0.0284(16) 0.0213(13) 0.0380(15) 0.0007(11) 0.0035(13) -0.0029(11)
C23 0.0299(16) 0.0366(15) 0.0343(15) 0.0044(12) 0.0078(13) -0.0131(12)
C24 0.0186(14) 0.0360(14) 0.0295(13) -0.0010(11) 0.0058(12) -0.0015(11)
C25 0.0213(14) 0.0251(13) 0.0274(13) 0.0003(10) 0.0098(11) -0.0009(10)

loop_
_atom_type_symbol
_atom_type_description
_atom_type_scat_dispersion_real
_atom_type_scat_dispersion_imag
_atom_type_scat_source
C C 0.0033 0.0016 'International Tables Vol C Tables 4.2.6.8 and 6.1.1.4'
H H 0.0000 0.0000 'International Tables Vol C Tables 4.2.6.8 and 6.1.1.4'
O O 0.0106 0.0060 'International Tables Vol C Tables 4.2.6.8 and 6.1.1.4'
S S 0.1246 0.1234 'International Tables Vol C Tables 4.2.6.8 and 6.1.1.4'
Fe Fe 0.3463 0.8444 'International Tables Vol C Tables 4.2.6.8 and 6.1.1.4'

loop_
_geom_angle_atom_site_label_1
_geom_angle_atom_site_label_2
_geom_angle_atom_site_label_3
_geom_angle
C3 Fe1 C1 91.13(12)
C3 Fe1 C2 93.39(12)
C1 Fe1 C2 102.37(12)
C3 Fe1 O7 171.34(10)
C1 Fe1 O7 90.57(10)
C2 Fe1 O7 94.54(9)
C3 Fe1 S1 92.52(8)
C1 Fe1 S1 151.67(9)
C2 Fe1 S1 105.44(8)
O7 Fe1 S1 82.02(5)
C3 Fe1 Fe2 99.38(9)
C1 Fe1 Fe2 96.24(9)
C2 Fe1 Fe2 157.18(8)
O7 Fe1 Fe2 71.99(5)
S1 Fe1 Fe2 55.45(2)
C6 Fe2 C5 101.44(12)
C6 Fe2 C4 91.43(12)
C5 Fe2 C4 94.75(12)
C6 Fe2 C7 85.28(10)
C5 Fe2 C7 98.25(11)
C4 Fe2 C7 166.98(11)
C6 Fe2 S1 153.51(8)
C5 Fe2 S1 103.19(8)
C4 Fe2 S1 96.10(9)
C7 Fe2 S1 81.69(7)
C6 Fe2 Fe1 98.70(9)
C5 Fe2 Fe1 155.69(8)
C4 Fe2 Fe1 98.23(9)
C7 Fe2 Fe1 69.92(7)
S1 Fe2 Fe1 55.121(19)
C20 S1 Fe1 116.30(8)
C20 S1 Fe2 115.62(8)
Fe1 S1 Fe2 69.43(2)
C10 S2 C11 92.77(13)
C7 O7 Fe1 104.62(14)
O1 C1 Fe1 177.7(2)
O2 C2 Fe1 177.9(2)
O3 C3 Fe1 178.7(2)
O4 C4 Fe2 177.0(3)
O5 C5 Fe2 177.1(2)
O6 C6 Fe2 178.5(2)
O7 C7 C8 116.6(2)
O7 C7 Fe2 113.42(17)
C8 C7 Fe2 129.33(17)
C11 C8 C9 112.5(2)
C11 C8 C7 125.2(2)
C9 C8 C7 122.2(2)
C10 C9 C8 112.2(2)
C10 C9 C18 122.9(2)
C8 C9 C18 124.8(2)
C9 C10 C19 127.8(3)
C9 C10 S2 111.7(2)
C19 C10 S2 120.5(2)
C8 C11 C12 129.2(2)
C8 C11 S2 110.8(2)
C12 C11 S2 119.98(19)
C17 C12 C13 118.4(2)
C17 C12 C11 120.6(2)
C13 C12 C11 121.1(2)
C14 C13 C12 120.4(3)
C14 C13 H13 119.8
C12 C13 H13 119.8
C15 C14 C13 120.4(3)
C15 C14 H14 119.8
C13 C14 H14 119.8
C14 C15 C16 119.9(3)
C14 C15 H15 120.0
C16 C15 H15 120.0
C17 C16 C15 119.8(3)
C17 C16 H16 120.1
C15 C16 H16 120.1
C16 C17 C12 121.1(2)
C16 C17 H17 119.5
C12 C17 H17 119.5
C9 C18 H18A 109.5
C9 C18 H18B 109.5
H18A C18 H18B 109.5
C9 C18 H18C 109.5
H18A C18 H18C 109.5
H18B C18 H18C 109.5
C10 C19 H19A 109.5
C10 C19 H19B 109.5
H19A C19 H19B 109.5
C10 C19 H19C 109.5
H19A C19 H19C 109.5
H19B C19 H19C 109.5
C25 C20 C21 111.4(2)
C25 C20 S1 108.13(16)
C21 C20 S1 107.92(17)
C25 C20 H20 109.8
C21 C20 H20 109.8
S1 C20 H20 109.8
C20 C21 C22 110.8(2)
C20 C21 H21A 109.5
C22 C21 H21A 109.5
C20 C21 H21B 109.5
C22 C21 H21B 109.5
H21A C21 H21B 108.1
C23 C22 C21 111.3(2)
C23 C22 H22A 109.4
C21 C22 H22A 109.4
C23 C22 H22B 109.4
C21 C22 H22B 109.4
H22A C22 H22B 108.0
C24 C23 C22 110.4(2)
C24 C23 H23A 109.6
C22 C23 H23A 109.6
C24 C23 H23B 109.6
C22 C23 H23B 109.6
H23A C23 H23B 108.1
C23 C24 C25 111.0(2)
C23 C24 H24A 109.4
C25 C24 H24A 109.4
C23 C24 H24B 109.4
C25 C24 H24B 109.4
H24A C24 H24B 108.0
C20 C25 C24 111.3(2)
C20 C25 H25A 109.4
C24 C25 H25A 109.4
C20 C25 H25B 109.4
C24 C25 H25B 109.4
H25A C25 H25B 108.0

loop_
_geom_bond_atom_site_label_1
_geom_bond_atom_site_label_2
_geom_bond_distance
Fe1 C3 1.781(3)
Fe1 C1 1.809(3)
Fe1 C2 1.823(3)
Fe1 O7 2.0119(19)
Fe1 S1 2.2384(7)
Fe1 Fe2 2.5545(6)
Fe2 C6 1.791(3)
Fe2 C5 1.817(3)
Fe2 C4 1.824(3)
Fe2 C7 1.958(2)
Fe2 S1 2.2473(8)
S1 C20 1.837(3)
S2 C10 1.722(3)
S2 C11 1.724(3)
O1 C1 1.136(3)
O2 C2 1.135(3)
O3 C3 1.140(3)
O4 C4 1.142(3)
O5 C5 1.133(3)
O6 C6 1.144(3)
O7 C7 1.263(3)
C7 C8 1.484(3)
C8 C11 1.383(3)
C8 C9 1.447(3)
C9 C10 1.367(4)
C9 C18 1.508(4)
C10 C19 1.494(4)
C11 C12 1.473(4)
C12 C17 1.393(4)
C12 C13 1.400(3)
C13 C14 1.391(4)
C13 H13 0.9500
C14 C15 1.376(4)
C14 H14 0.9500
C15 C16 1.392(4)
C15 H15 0.9500
C16 C17 1.385(4)
C16 H16 0.9500
C17 H17 0.9500
C18 H18A 0.9800
C18 H18B 0.9800
C18 H18C 0.9800
C19 H19A 0.9800
C19 H19B 0.9800
C19 H19C 0.9800
C20 C25 1.524(3)
C20 C21 1.531(3)
C20 H20 1.0000
C21 C22 1.532(4)
C21 H21A 0.9900
C21 H21B 0.9900
C22 C23 1.524(4)
C22 H22A 0.9900
C22 H22B 0.9900
C23 C24 1.520(4)
C23 H23A 0.9900
C23 H23B 0.9900
C24 C25 1.528(3)
C24 H24A 0.9900
C24 H24B 0.9900
C25 H25A 0.9900
C25 H25B 0.9900

loop_
_geom_torsion_atom_site_label_1
_geom_torsion_atom_site_label_2
_geom_torsion_atom_site_label_3
_geom_torsion_atom_site_label_4
_geom_torsion
C3 Fe1 Fe2 C6 -97.88(12)
C1 Fe1 Fe2 C6 -5.68(12)
C2 Fe1 Fe2 C6 139.0(2)
O7 Fe1 Fe2 C6 82.88(10)
S1 Fe1 Fe2 C6 175.55(9)
C3 Fe1 Fe2 C5 116.4(2)
C1 Fe1 Fe2 C5 -151.4(2)
C2 Fe1 Fe2 C5 -6.7(3)
O7 Fe1 Fe2 C5 -62.8(2)
S1 Fe1 Fe2 C5 29.9(2)
C3 Fe1 Fe2 C4 -5.14(12)
C1 Fe1 Fe2 C4 87.05(12)
C2 Fe1 Fe2 C4 -128.3(2)
O7 Fe1 Fe2 C4 175.61(10)
S1 Fe1 Fe2 C4 -91.72(9)
C3 Fe1 Fe2 C7 -179.57(11)
C1 Fe1 Fe2 C7 -87.37(11)
C2 Fe1 Fe2 C7 57.3(2)
O7 Fe1 Fe2 C7 1.19(8)
S1 Fe1 Fe2 C7 93.86(7)
C3 Fe1 Fe2 S1 86.57(8)
C1 Fe1 Fe2 S1 178.77(9)
C2 Fe1 Fe2 S1 -36.6(2)
O7 Fe1 Fe2 S1 -92.67(5)
C3 Fe1 S1 C20 9.59(13)
C1 Fe1 S1 C20 106.7(2)
C2 Fe1 S1 C20 -84.63(12)
O7 Fe1 S1 C20 -177.16(10)
Fe2 Fe1 S1 C20 109.25(9)
C3 Fe1 S1 Fe2 -99.66(9)
C1 Fe1 S1 Fe2 -2.58(19)
C2 Fe1 S1 Fe2 166.12(9)
O7 Fe1 S1 Fe2 73.59(5)
C6 Fe2 S1 C20 -120.1(2)
C5 Fe2 S1 C20 81.97(12)
C4 Fe2 S1 C20 -14.38(12)
C7 Fe2 S1 C20 178.56(11)
Fe1 Fe2 S1 C20 -110.18(9)
C6 Fe2 S1 Fe1 -9.90(19)
C5 Fe2 S1 Fe1 -167.85(8)
C4 Fe2 S1 Fe1 95.80(9)
C7 Fe2 S1 Fe1 -71.27(7)
C3 Fe1 O7 C7 -6.7(7)
C1 Fe1 O7 C7 94.60(16)
C2 Fe1 O7 C7 -162.95(16)
S1 Fe1 O7 C7 -57.97(14)
Fe2 Fe1 O7 C7 -1.79(13)
C3 Fe1 C1 O1 44(7)
C2 Fe1 C1 O1 138(7)
O7 Fe1 C1 O1 -128(7)
S1 Fe1 C1 O1 -53(7)
Fe2 Fe1 C1 O1 -56(7)
C3 Fe1 C2 O2 7(7)
C1 Fe1 C2 O2 -85(7)
O7 Fe1 C2 O2 -176(100)
S1 Fe1 C2 O2 101(7)
Fe2 Fe1 C2 O2 131(7)
C1 Fe1 C3 O3 164(12)
C2 Fe1 C3 O3 61(12)
O7 Fe1 C3 O3 -95(12)
S1 Fe1 C3 O3 -44(12)
Fe2 Fe1 C3 O3 -100(12)
C6 Fe2 C4 O4 16(5)
C5 Fe2 C4 O4 118(5)
C7 Fe2 C4 O4 -59(5)
S1 Fe2 C4 O4 -139(5)
Fe1 Fe2 C4 O4 -83(5)
C6 Fe2 C5 O5 89(5)
C4 Fe2 C5 O5 -4(5)
C7 Fe2 C5 O5 176(100)
S1 Fe2 C5 O5 -101(5)
Fe1 Fe2 C5 O5 -126(5)
C5 Fe2 C6 O6 143(11)
C4 Fe2 C6 O6 -122(11)
C7 Fe2 C6 O6 46(11)
S1 Fe2 C6 O6 -15(11)
Fe1 Fe2 C6 O6 -23(11)
Fe1 O7 C7 C8 -169.16(16)
Fe1 O7 C7 Fe2 2.41(17)
C6 Fe2 C7 O7 -103.02(18)
C5 Fe2 C7 O7 156.08(17)
C4 Fe2 C7 O7 -27.2(6)
S1 Fe2 C7 O7 53.85(16)
Fe1 Fe2 C7 O7 -1.96(14)
C6 Fe2 C7 C8 67.2(2)
C5 Fe2 C7 C8 -33.7(2)
C4 Fe2 C7 C8 143.0(4)
S1 Fe2 C7 C8 -135.9(2)
Fe1 Fe2 C7 C8 168.3(2)
O7 C7 C8 C11 -120.4(2)
Fe2 C7 C8 C11 69.6(3)
O7 C7 C8 C9 64.3(3)
Fe2 C7 C8 C9 -105.7(2)
C11 C8 C9 C10 -0.9(3)
C7 C8 C9 C10 174.9(2)
C11 C8 C9 C18 -178.4(2)
C7 C8 C9 C18 -2.5(4)
C8 C9 C10 C19 -177.5(2)
C18 C9 C10 C19 0.0(4)
C8 C9 C10 S2 1.7(3)
C18 C9 C10 S2 179.21(18)
C11 S2 C10 C9 -1.64(19)
C11 S2 C10 C19 177.6(2)
C9 C8 C11 C12 -178.3(2)
C7 C8 C11 C12 5.9(4)
C9 C8 C11 S2 -0.3(3)
C7 C8 C11 S2 -176.03(18)
C10 S2 C11 C8 1.08(18)
C10 S2 C11 C12 179.34(19)
C8 C11 C12 C17 32.8(4)
S2 C11 C12 C17 -145.1(2)
C8 C11 C12 C13 -146.4(3)
S2 C11 C12 C13 35.7(3)
C17 C12 C13 C14 -1.2(4)
C11 C12 C13 C14 177.9(2)
C12 C13 C14 C15 -0.6(4)
C13 C14 C15 C16 1.0(4)
C14 C15 C16 C17 0.4(4)
C15 C16 C17 C12 -2.4(4)
C13 C12 C17 C16 2.7(4)
C11 C12 C17 C16 -176.4(2)
Fe1 S1 C20 C25 78.76(16)
Fe2 S1 C20 C25 157.36(13)
Fe1 S1 C20 C21 -160.66(15)
Fe2 S1 C20 C21 -82.06(17)
C25 C20 C21 C22 -54.5(3)
S1 C20 C21 C22 -173.01(19)
C20 C21 C22 C23 55.8(3)
C21 C22 C23 C24 -57.3(3)
C22 C23 C24 C25 57.3(3)
C21 C20 C25 C24 54.9(3)
S1 C20 C25 C24 173.33(17)
C23 C24 C25 C20 -56.4(3)
